data_7033320
loop_
_publ_author_name
'Massoud, Salah S.'
'Spell, Mark'
'Ledet, Catherine C.'
'Junk, Thomas'
'Herchel, Radovan'
'Fischer, Roland C.'
'Tr\'avn\'i\<cek, Zden\<ek'
'Mautner, Franz A.'

_publ_section_title
;
 Magnetic and structural properties of dinuclear singly bridged-phenoxido
 metal(ii) complexes.
;
_journal_issue 5
_journal_name_full 'Dalton transactions (Cambridge, England : 2003)'
_journal_page_first 2110
_journal_page_last 2121
_journal_paper_doi 10.1039/c4dt03508a
_journal_volume 44
_journal_year 2015
_chemical_formula_moiety 'C34 H38 Cl3 Co2 N6 O3, C32 H34 Cl3 Co2 N6 O3, 2(F6 P)'
_chemical_formula_sum 'C66 H72 Cl6 Co4 F12 N12 O6 P2'
_chemical_formula_weight 1867.72
_chemical_name_common '[Co2(LClO-tmpa)(Cl2(MeOH/H2O)2]PF6'
_chemical_name_systematic
; 
 ? 
;
_space_group_IT_number 2
_symmetry_cell_setting triclinic
_symmetry_space_group_name_Hall '-P 1'
_symmetry_space_group_name_H-M 'P -1'
_atom_sites_solution_hydrogens geom
_atom_sites_solution_primary direct
_atom_sites_solution_secondary difmap
_audit_creation_method SHELXL-97
_audit_update_record
;
2014-11-13 deposited with the CCDC.
2014-12-03 downloaded from the CCDC.
;
_cell_angle_alpha 97.470(6)
_cell_angle_beta 94.477(6)
_cell_angle_gamma 106.833(5)
_cell_formula_units_Z 2
_cell_length_a 10.7772(10)
_cell_length_b 11.8843(11)
_cell_length_c 32.324(3)
_cell_measurement_reflns_used 4000
_cell_measurement_temperature 100(2)
_cell_measurement_theta_max 25.50
_cell_measurement_theta_min 2.00
_cell_volume 3899.7(6)
_computing_cell_refinement 'Bruker SAINT'
_computing_data_collection 'Bruker APEX2'
_computing_data_reduction 'Bruker SAINT'
_computing_structure_refinement 'SHELXL-97 (Sheldrick, 2008)'
_computing_structure_solution 'SHELXS-97 (Sheldrick, 2008)'
_diffrn_ambient_temperature 100(2)
_diffrn_measured_fraction_theta_full 0.914
_diffrn_measured_fraction_theta_max 0.914
_diffrn_measurement_device_type 'Bruker APEX-II CCD'
_diffrn_measurement_method \w-scans
_diffrn_radiation_monochromator graphite
_diffrn_radiation_source 'fine-focus sealed tube'
_diffrn_radiation_type MoK\a
_diffrn_radiation_wavelength 0.71073
_diffrn_reflns_av_R_equivalents 0.0000
_diffrn_reflns_av_sigmaI/netI 0.0617
_diffrn_reflns_limit_h_max 12
_diffrn_reflns_limit_h_min -13
_diffrn_reflns_limit_k_max 14
_diffrn_reflns_limit_k_min -14
_diffrn_reflns_limit_l_max 39
_diffrn_reflns_limit_l_min 0
_diffrn_reflns_number 23532
_diffrn_reflns_theta_full 25.50
_diffrn_reflns_theta_max 25.50
_diffrn_reflns_theta_min 0.64
_exptl_absorpt_coefficient_mu 1.168
_exptl_absorpt_correction_T_max 0.7915
_exptl_absorpt_correction_T_min 0.6991
_exptl_absorpt_correction_type multi-scan
_exptl_absorpt_process_details SADABS
_exptl_crystal_colour colorless
_exptl_crystal_density_diffrn 1.591
_exptl_crystal_density_method 'not measured'
_exptl_crystal_description prism
_exptl_crystal_F_000 1896
_exptl_crystal_size_max 0.33
_exptl_crystal_size_mid 0.26
_exptl_crystal_size_min 0.21
_refine_diff_density_max 1.413
_refine_diff_density_min -0.848
_refine_diff_density_rms 0.179
_refine_ls_extinction_method none
_refine_ls_goodness_of_fit_ref 1.047
_refine_ls_matrix_type full
_refine_ls_number_parameters 994
_refine_ls_number_reflns 23532
_refine_ls_number_restraints 6
_refine_ls_restrained_S_all 1.047
_refine_ls_R_factor_all 0.1023
_refine_ls_R_factor_gt 0.0705
_refine_ls_shift/su_max 0.004
_refine_ls_shift/su_mean 0.000
_refine_ls_structure_factor_coef Fsqd
_refine_ls_weighting_details 'calc w=1/[\s^2^(Fo^2^)+(0.0973P)^2^+24.9940P] where P=(Fo^2^+2Fc^2^)/3'
_refine_ls_weighting_scheme calc
_refine_ls_wR_factor_gt 0.1821
_refine_ls_wR_factor_ref 0.2168
_reflns_number_gt 17766
_reflns_number_total 23532
_reflns_threshold_expression >2sigma(I)
_cod_data_source_file c4dt03508a2.cif
_cod_data_source_block r2619
_cod_depositor_comments
;
The following automatic conversions were performed:

'_symmetry_cell_setting' value 'Triclinic' changed to 'triclinic'
according to
/usr/data/users/saulius/crontab/automatic-downloads/rss-feeds/RSC/lib/dictionaries/cif_core.dic
dictionary named 'cif_core.dic' version 2.4.2 from 2011-04-26.

Automatic conversion script
Id: cif_fix_values 2935 2014-11-11 08:27:57Z andrius 

 Adding full bibliography for 7033320--7033324.cif.
;
_cod_database_code 7033320

loop_
_symmetry_equiv_pos_as_xyz
'x, y, z'
'-x, -y, -z'

loop_
_atom_site_label
_atom_site_type_symbol
_atom_site_fract_x
_atom_site_fract_y
_atom_site_fract_z
_atom_site_U_iso_or_equiv
_atom_site_adp_type
_atom_site_occupancy
_atom_site_calc_flag
_atom_site_refinement_flags
Co1 Co 0.64837(8) 1.05769(7) 0.59272(2) 0.0177(2) Uani 1 d .
Co2 Co 0.75544(8) 0.77823(7) 0.55777(2) 0.0185(2) Uani 1 d .
Cl3 Cl 0.70041(15) 1.10497(14) 0.52398(4) 0.0219(3) Uani 1 d .
Cl4 Cl 0.53250(16) 0.68507(14) 0.53147(5) 0.0265(4) Uani 1 d .
Cl1 Cl 1.07320(17) 1.02422(17) 0.76110(5) 0.0350(4) Uani 1 d .
Co3 Co 0.28450(8) 0.27273(7) 0.06515(2) 0.0182(2) Uani 1 d .
Co4 Co 0.61687(8) 0.22452(7) 0.10226(2) 0.0174(2) Uani 1 d .
Cl5 Cl 0.20738(16) 0.06320(14) 0.04222(5) 0.0289(4) Uani 1 d .
Cl6 Cl 0.67753(16) 0.27115(15) 0.03508(5) 0.0261(4) Uani 1 d .
N10 N 0.6061(5) 0.1863(4) 0.16592(15) 0.0171(11) Uani 1 d .
O2 O 0.4571(4) 0.2962(4) 0.10583(12) 0.0170(9) Uani 1 d .
P1 P 0.28586(16) 0.66841(15) 0.67096(5) 0.0202(4) Uani 1 d .
P2 P 0.24208(18) 0.82757(16) 0.17367(5) 0.0264(4) Uani 1 d .
F5 F 0.1598(3) 0.6035(3) 0.63741(11) 0.0266(9) Uani 1 d .
F6 F 0.4107(4) 0.7336(4) 0.70473(13) 0.0409(11) Uani 1 d .
F8 F 0.3689(4) 0.7986(4) 0.15883(16) 0.0503(12) Uani 1 d .
F9 F 0.2612(5) 0.9264(4) 0.14458(17) 0.0585(14) Uani 1 d .
F4 F 0.2529(5) 0.7901(4) 0.67264(15) 0.0499(12) Uani 1 d .
F1 F 0.1959(5) 0.6362(5) 0.70735(13) 0.0615(15) Uani 1 d .
F3 F 0.3701(4) 0.7024(5) 0.63410(14) 0.0605(15) Uani 1 d .
F11 F 0.1530(4) 0.7294(4) 0.13630(14) 0.0485(12) Uani 1 d .
F12 F 0.3331(5) 0.9237(5) 0.21105(14) 0.0659(16) Uani 1 d .
F10 F 0.1151(5) 0.8530(5) 0.1880(2) 0.092(2) Uani 1 d .
F7 F 0.2250(6) 0.7264(5) 0.20198(17) 0.086(2) Uani 1 d .
F2 F 0.3172(5) 0.5462(4) 0.6694(2) 0.081(2) Uani 1 d .
Cl2 Cl 0.5044(2) 0.61333(16) 0.26586(5) 0.0359(4) Uani 1 d .
O1 O 0.7457(4) 0.9310(4) 0.59830(12) 0.0207(10) Uani 1 d .
N3 N 0.8099(5) 1.1953(5) 0.62749(15) 0.0192(11) Uani 1 d .
N1 N 0.5979(5) 1.0537(5) 0.65684(15) 0.0189(11) Uani 1 d .
N2 N 0.5150(5) 1.1629(5) 0.59700(16) 0.0264(13) Uani 1 d .
N6 N 0.7572(5) 0.6890(5) 0.60913(16) 0.0200(12) Uani 1 d .
N4 N 0.9645(5) 0.8289(4) 0.57644(15) 0.0183(11) Uani 1 d .
N5 N 0.8244(5) 0.6613(5) 0.51388(15) 0.0208(12) Uani 1 d .
N12 N 0.7471(5) 0.3847(5) 0.13635(15) 0.0199(12) Uani 1 d .
N11 N 0.7374(5) 0.1079(5) 0.10766(16) 0.0231(12) Uani 1 d .
N8 N 0.1821(5) 0.2730(5) 0.11798(16) 0.0224(12) Uani 1 d .
N7 N 0.3077(5) 0.4612(4) 0.07991(15) 0.0199(12) Uani 1 d .
N9 N 0.1432(5) 0.3016(4) 0.01905(15) 0.0180(11) Uani 1 d .
C3 C 0.8425(6) 0.9792(6) 0.71226(19) 0.0237(15) Uani 1 d .
H3 H 0.8050 0.9830 0.7378 0.028 Uiso 1 calc R
C6 C 0.9544(6) 0.9684(5) 0.63779(18) 0.0178(13) Uani 1 d .
C2 C 0.7628(6) 0.9576(5) 0.67383(18) 0.0171(13) Uani 1 d .
C4 C 0.9740(6) 0.9951(6) 0.71336(18) 0.0220(14) Uani 1 d .
C1 C 0.8196(6) 0.9506(5) 0.63601(18) 0.0158(13) Uani 1 d .
C5 C 1.0310(6) 0.9903(5) 0.67644(18) 0.0204(14) Uani 1 d .
H5 H 1.1223 1.0021 0.6775 0.024 Uiso 1 calc R
C7 C 0.6207(6) 0.9482(6) 0.67221(19) 0.0215(14) Uani 1 d .
H7A H 0.5682 0.8748 0.6532 0.026 Uiso 1 calc R
H7B H 0.5931 0.9435 0.7006 0.026 Uiso 1 calc R
C10 C 0.3618(7) 1.2159(7) 0.6393(2) 0.0342(18) Uani 1 d .
H10 H 0.3085 1.2015 0.6612 0.041 Uiso 1 calc R
C15 C 0.8066(6) 1.2192(5) 0.66924(19) 0.0212(14) Uani 1 d .
C14 C 0.6779(6) 1.1662(5) 0.68460(19) 0.0204(14) Uani 1 d .
H14A H 0.6937 1.1494 0.7134 0.024 Uiso 1 calc R
H14B H 0.6285 1.2247 0.6859 0.024 Uiso 1 calc R
C19 C 0.9217(6) 1.2451(6) 0.61260(19) 0.0227(15) Uani 1 d .
H19 H 0.9267 1.2252 0.5835 0.027 Uiso 1 calc R
C9 C 0.4419(6) 1.1444(6) 0.62895(19) 0.0247(15) Uani 1 d .
C16 C 0.9134(7) 1.2943(6) 0.6960(2) 0.0312(17) Uani 1 d .
H16 H 0.9083 1.3097 0.7253 0.037 Uiso 1 calc R
C13 C 0.5114(7) 1.2483(6) 0.5755(2) 0.0313(17) Uani 1 d .
H13 H 0.5620 1.2587 0.5527 0.038 Uiso 1 calc R
C18 C 1.0279(7) 1.3220(6) 0.6367(2) 0.0317(17) Uani 1 d .
H18 H 1.1031 1.3594 0.6243 0.038 Uiso 1 calc R
C17 C 1.0259(7) 1.3461(7) 0.6800(2) 0.0359(19) Uani 1 d .
H17 H 1.1006 1.3970 0.6979 0.043 Uiso 1 calc R
C11 C 0.3616(8) 1.3073(7) 0.6170(3) 0.046(2) Uani 1 d .
H11 H 0.3099 1.3579 0.6241 0.056 Uiso 1 calc R
C8 C 0.4574(6) 1.0480(6) 0.6529(2) 0.0269(15) Uani 1 d .
H8A H 0.4291 1.0599 0.6811 0.032 Uiso 1 calc R
H8B H 0.4031 0.9691 0.6377 0.032 Uiso 1 calc R
C12 C 0.4372(8) 1.3246(7) 0.5844(2) 0.043(2) Uani 1 d .
H12 H 0.4384 1.3868 0.5686 0.051 Uiso 1 calc R
C25 C 0.8022(7) 0.4985(6) 0.45865(18) 0.0234(15) Uani 1 d .
H25 H 0.7477 0.4286 0.4410 0.028 Uiso 1 calc R
C22 C 0.9514(7) 0.7017(6) 0.50981(18) 0.0226(15) Uani 1 d .
C20 C 1.0148(6) 0.9562(5) 0.59826(18) 0.0199(14) Uani 1 d .
H20A H 1.1110 0.9800 0.6048 0.024 Uiso 1 calc R
H20B H 0.9928 1.0093 0.5796 0.024 Uiso 1 calc R
C21 C 1.0268(6) 0.8161(6) 0.53735(19) 0.0230(15) Uani 1 d .
H21A H 1.1180 0.8166 0.5445 0.028 Uiso 1 calc R
H21B H 1.0284 0.8838 0.5223 0.028 Uiso 1 calc R
C24 C 0.9307(7) 0.5413(6) 0.45428(18) 0.0258(16) Uani 1 d .
H24 H 0.9673 0.5013 0.4334 0.031 Uiso 1 calc R
C23 C 1.0092(7) 0.6442(6) 0.48047(18) 0.0226(14) Uani 1 d .
H23 H 1.0998 0.6742 0.4783 0.027 Uiso 1 calc R
C26 C 0.7517(7) 0.5599(6) 0.48985(19) 0.0231(14) Uani 1 d .
H26 H 0.6628 0.5283 0.4940 0.028 Uiso 1 calc R
C32 C 0.6506(7) 0.6395(6) 0.6278(2) 0.0250(15) Uani 1 d .
H32 H 0.5667 0.6347 0.6148 0.030 Uiso 1 calc R
C27 C 0.9897(6) 0.7470(6) 0.6043(2) 0.0228(14) Uani 1 d .
H27A H 1.0670 0.7902 0.6250 0.027 Uiso 1 calc R
H27B H 1.0104 0.6808 0.5873 0.027 Uiso 1 calc R
C29 C 0.8910(7) 0.6534(7) 0.6653(2) 0.0322(17) Uani 1 d .
H29 H 0.9756 0.6592 0.6780 0.039 Uiso 1 calc R
C28 C 0.8754(6) 0.6959(5) 0.62764(19) 0.0216(14) Uani 1 d .
C31 C 0.6598(7) 0.5965(6) 0.6646(2) 0.0289(16) Uani 1 d .
H31 H 0.5835 0.5623 0.6770 0.035 Uiso 1 calc R
C30 C 0.7819(7) 0.6030(7) 0.6837(2) 0.0381(19) Uani 1 d .
H30 H 0.7901 0.5729 0.7093 0.046 Uiso 1 calc R
C51 C 0.0431(6) 0.2191(5) -0.00531(18) 0.0198(14) Uani 1 d .
H51 H 0.0202 0.1398 0.0005 0.024 Uiso 1 calc R
C50 C -0.0280(7) 0.2437(6) -0.03834(19) 0.0227(14) Uani 1 d .
H50 H -0.0988 0.1833 -0.0548 0.027 Uiso 1 calc R
C33 C 0.4653(6) 0.3683(5) 0.14270(17) 0.0177(13) Uani 1 d .
C37 C 0.4899(6) 0.4033(6) 0.21922(19) 0.0218(14) Uani 1 d .
H37 H 0.4984 0.3756 0.2453 0.026 Uiso 1 calc R
C41 C 0.1694(6) 0.3802(6) 0.1337(2) 0.0258(15) Uani 1 d .
C38 C 0.4792(6) 0.3273(5) 0.18089(18) 0.0182(13) Uani 1 d .
C36 C 0.4878(6) 0.5178(6) 0.21829(19) 0.0233(15) Uani 1 d .
C34 C 0.4630(6) 0.4856(5) 0.14274(18) 0.0190(13) Uani 1 d .
C49 C 0.0069(6) 0.3580(6) -0.04661(19) 0.0224(14) Uani 1 d .
H49 H -0.0385 0.3771 -0.0698 0.027 Uiso 1 calc R
C40 C 0.2048(7) 0.4745(6) 0.1059(2) 0.0281(16) Uani 1 d .
H40A H 0.1258 0.4705 0.0872 0.034 Uiso 1 calc R
H40B H 0.2348 0.5539 0.1237 0.034 Uiso 1 calc R
C35 C 0.4735(6) 0.5603(6) 0.18102(18) 0.0223(14) Uani 1 d .
H35 H 0.4708 0.6396 0.1813 0.027 Uiso 1 calc R
C48 C 0.1070(6) 0.4454(6) -0.02166(18) 0.0197(14) Uani 1 d .
H48 H 0.1297 0.5253 -0.0268 0.024 Uiso 1 calc R
C39 C 0.4397(6) 0.5282(6) 0.10226(19) 0.0221(14) Uani 1 d .
H39A H 0.5069 0.5181 0.0841 0.027 Uiso 1 calc R
H39B H 0.4479 0.6141 0.1079 0.027 Uiso 1 calc R
C43 C 0.0910(7) 0.3062(9) 0.1948(2) 0.048(2) Uani 1 d .
H43 H 0.0601 0.3177 0.2213 0.057 Uiso 1 calc R
C42 C 0.1229(7) 0.3976(7) 0.1721(2) 0.0348(18) Uani 1 d .
H42 H 0.1133 0.4727 0.1825 0.042 Uiso 1 calc R
C47 C 0.1737(6) 0.4143(5) 0.01104(17) 0.0173(13) Uani 1 d .
C45 C 0.1519(6) 0.1829(7) 0.14037(19) 0.0263(16) Uani 1 d .
H45 H 0.1632 0.1086 0.1298 0.032 Uiso 1 calc R
C46 C 0.2879(7) 0.5031(6) 0.03898(19) 0.0275(16) Uani 1 d .
H46A H 0.3678 0.5133 0.0248 0.033 Uiso 1 calc R
H46B H 0.2715 0.5812 0.0441 0.033 Uiso 1 calc R
C44 C 0.1038(7) 0.1975(8) 0.1791(2) 0.043(2) Uani 1 d .
H44 H 0.0804 0.1329 0.1944 0.052 Uiso 1 calc R
C52 C 0.4842(6) 0.2011(6) 0.18144(18) 0.0194(14) Uani 1 d .
H52A H 0.4808 0.1831 0.2105 0.023 Uiso 1 calc R
H52B H 0.4074 0.1441 0.1634 0.023 Uiso 1 calc R
C58 C 0.8245(6) 0.0898(6) 0.0821(2) 0.0235(15) Uani 1 d .
H58 H 0.8451 0.1382 0.0609 0.028 Uiso 1 calc R
C64 C 0.7886(6) 0.4886(6) 0.1217(2) 0.0247(15) Uani 1 d .
H64 H 0.7706 0.4888 0.0925 0.030 Uiso 1 calc R
C63 C 0.8559(7) 0.5944(6) 0.1471(2) 0.0310(17) Uani 1 d .
H63 H 0.8856 0.6653 0.1354 0.037 Uiso 1 calc R
C62 C 0.8798(7) 0.5965(6) 0.1899(2) 0.0322(17) Uani 1 d .
H62 H 0.9259 0.6687 0.2080 0.039 Uiso 1 calc R
C54 C 0.7075(6) 0.0384(5) 0.1373(2) 0.0212(14) Uani 1 d .
C61 C 0.8357(7) 0.4920(6) 0.2059(2) 0.0300(17) Uani 1 d .
H61 H 0.8507 0.4908 0.2352 0.036 Uiso 1 calc R
C60 C 0.7685(6) 0.3879(6) 0.17827(18) 0.0189(14) Uani 1 d .
C53 C 0.6070(6) 0.0614(6) 0.1647(2) 0.0225(14) Uani 1 d .
H53A H 0.5195 0.0063 0.1532 0.027 Uiso 1 calc R
H53B H 0.6283 0.0470 0.1935 0.027 Uiso 1 calc R
C56 C 0.8546(7) -0.0687(7) 0.1157(2) 0.0336(18) Uani 1 d .
H56 H 0.8955 -0.1287 0.1185 0.040 Uiso 1 calc R
C57 C 0.8849(6) 0.0037(6) 0.0856(2) 0.0288(16) Uani 1 d .
H57 H 0.9472 -0.0059 0.0673 0.035 Uiso 1 calc R
C59 C 0.7244(6) 0.2679(6) 0.19273(18) 0.0215(14) Uani 1 d .
H59A H 0.7960 0.2312 0.1919 0.026 Uiso 1 calc R
H59B H 0.7054 0.2792 0.2222 0.026 Uiso 1 calc R
C55 C 0.7627(6) -0.0521(6) 0.1421(2) 0.0265(15) Uani 1 d .
H55 H 0.7384 -0.1015 0.1628 0.032 Uiso 1 calc R
O3 O 0.4768(4) 0.9158(4) 0.56485(13) 0.0243(10) Uani 1 d D
H91 H 0.4286(11) 0.9202(10) 0.5434(4) 0.032 Uiso 1 d D
H92 H 0.4983(11) 0.8544(10) 0.5592(4) 0.032 Uiso 1 d D
O6 O 0.4746(4) 0.0618(4) 0.07703(15) 0.0319(11) Uani 1 d D
H96 H 0.4027(10) 0.0745(9) 0.0718(4) 0.048 Uiso 1 d D
O4 O 0.7782(5) 0.8805(4) 0.50613(13) 0.0333(12) Uani 1 d D
H93 H 0.7552(11) 0.9416(9) 0.5122(4) 0.045 Uiso 1 d D
H94 H 0.7487(11) 0.8519(9) 0.4804(4) 0.045 Uiso 1 d D
O5 O 0.4107(4) 0.3057(4) 0.01657(13) 0.0296(11) Uani 1 d D
H95 H 0.4854(10) 0.2963(9) 0.0217(4) 0.045 Uiso 1 d D
C90 C 0.3754(12) 0.2569(12) -0.0258(3) 0.058(4) Uani 1 d .
H90A H 0.3459 0.1698 -0.0288 0.075 Uiso 1 calc R
H90B H 0.4510 0.2822 -0.0412 0.075 Uiso 1 calc R
H90C H 0.3046 0.2845 -0.0373 0.075 Uiso 1 calc R
C91 C 0.476(2) -0.0437(14) 0.0538(6) 0.097(7) Uani 1 d .
H91A H 0.5630 -0.0342 0.0448 0.126 Uiso 1 calc R
H91B H 0.4107 -0.0647 0.0290 0.126 Uiso 1 calc R
H91C H 0.4563 -0.1071 0.0711 0.126 Uiso 1 calc R

loop_
_atom_site_aniso_label
_atom_site_aniso_U_11
_atom_site_aniso_U_22
_atom_site_aniso_U_33
_atom_site_aniso_U_23
_atom_site_aniso_U_13
_atom_site_aniso_U_12
Co1 0.0168(4) 0.0197(5) 0.0145(4) -0.0007(3) -0.0007(3) 0.0044(4)
Co2 0.0193(5) 0.0192(5) 0.0152(4) -0.0007(3) 0.0005(3) 0.0047(4)
Cl3 0.0234(8) 0.0245(9) 0.0159(7) 0.0023(6) 0.0000(6) 0.0054(7)
Cl4 0.0217(9) 0.0245(9) 0.0276(8) -0.0035(7) -0.0044(7) 0.0035(7)
Cl1 0.0322(10) 0.0495(12) 0.0163(8) 0.0067(7) -0.0069(7) 0.0035(9)
Co3 0.0218(5) 0.0141(4) 0.0164(4) 0.0038(3) 0.0000(3) 0.0020(4)
Co4 0.0178(5) 0.0145(4) 0.0169(4) 0.0011(3) 0.0028(3) 0.0005(4)
Cl5 0.0259(9) 0.0141(8) 0.0397(9) 0.0014(7) -0.0111(7) 0.0005(7)
Cl6 0.0287(9) 0.0282(9) 0.0171(7) 0.0006(6) 0.0056(6) 0.0024(7)
N10 0.019(3) 0.009(3) 0.020(3) 0.003(2) -0.001(2) 0.001(2)
O2 0.021(2) 0.015(2) 0.013(2) -0.0012(16) 0.0028(17) 0.0039(19)
P1 0.0194(9) 0.0203(9) 0.0191(8) 0.0043(7) -0.0013(7) 0.0036(7)
P2 0.0269(10) 0.0202(9) 0.0232(9) -0.0027(7) 0.0032(7) -0.0037(8)
F5 0.020(2) 0.029(2) 0.0229(19) -0.0056(16) -0.0035(15) 0.0001(17)
F6 0.032(2) 0.034(2) 0.044(3) 0.011(2) -0.0182(19) -0.006(2)
F8 0.037(3) 0.034(3) 0.079(3) 0.004(2) 0.011(2) 0.011(2)
F9 0.055(3) 0.030(3) 0.086(4) 0.023(3) -0.014(3) 0.006(2)
F4 0.051(3) 0.025(2) 0.069(3) -0.007(2) -0.012(2) 0.014(2)
F1 0.061(3) 0.074(4) 0.020(2) 0.005(2) 0.001(2) -0.023(3)
F3 0.035(3) 0.080(4) 0.038(3) -0.009(2) 0.014(2) -0.019(3)
F11 0.045(3) 0.033(3) 0.048(3) -0.015(2) -0.017(2) -0.004(2)
F12 0.069(4) 0.060(3) 0.033(3) -0.020(2) 0.008(2) -0.025(3)
F10 0.036(3) 0.066(4) 0.149(6) -0.044(4) 0.048(3) -0.008(3)
F7 0.096(5) 0.073(4) 0.062(4) 0.045(3) -0.011(3) -0.027(4)
F2 0.051(3) 0.027(3) 0.156(6) -0.007(3) -0.036(4) 0.019(2)
Cl2 0.0615(13) 0.0287(10) 0.0179(8) -0.0037(7) 0.0037(8) 0.0177(9)
O1 0.024(2) 0.023(2) 0.014(2) -0.0012(18) -0.0020(18) 0.009(2)
N3 0.020(3) 0.019(3) 0.014(2) 0.001(2) -0.004(2) 0.003(2)
N1 0.015(3) 0.022(3) 0.015(3) -0.003(2) 0.000(2) 0.002(2)
N2 0.024(3) 0.028(3) 0.021(3) 0.000(2) -0.006(2) 0.004(3)
N6 0.021(3) 0.016(3) 0.022(3) -0.002(2) 0.002(2) 0.007(2)
N4 0.018(3) 0.020(3) 0.018(3) 0.002(2) 0.006(2) 0.006(2)
N5 0.025(3) 0.018(3) 0.018(3) -0.001(2) 0.005(2) 0.007(2)
N12 0.019(3) 0.018(3) 0.020(3) 0.005(2) 0.006(2) 0.001(2)
N11 0.015(3) 0.022(3) 0.028(3) -0.001(2) 0.002(2) 0.001(2)
N8 0.018(3) 0.029(3) 0.020(3) 0.011(2) 0.001(2) 0.005(3)
N7 0.031(3) 0.013(3) 0.016(3) 0.006(2) 0.000(2) 0.006(2)
N9 0.016(3) 0.017(3) 0.022(3) 0.005(2) 0.007(2) 0.004(2)
C3 0.029(4) 0.022(4) 0.017(3) 0.003(3) 0.003(3) 0.002(3)
C6 0.014(3) 0.012(3) 0.022(3) -0.001(2) -0.002(2) -0.001(3)
C2 0.021(3) 0.011(3) 0.016(3) 0.000(2) -0.002(2) 0.002(3)
C4 0.030(4) 0.019(4) 0.012(3) 0.000(2) -0.005(3) 0.003(3)
C1 0.016(3) 0.012(3) 0.017(3) 0.003(2) 0.001(2) 0.001(3)
C5 0.019(3) 0.018(3) 0.019(3) 0.000(3) 0.000(3) 0.000(3)
C7 0.024(4) 0.022(4) 0.016(3) 0.003(3) 0.008(3) 0.002(3)
C10 0.021(4) 0.050(5) 0.031(4) -0.008(3) -0.001(3) 0.019(4)
C15 0.030(4) 0.012(3) 0.020(3) -0.001(3) 0.000(3) 0.007(3)
C14 0.021(3) 0.016(3) 0.022(3) -0.003(3) 0.000(3) 0.005(3)
C19 0.026(4) 0.024(4) 0.019(3) 0.005(3) 0.002(3) 0.008(3)
C9 0.018(3) 0.029(4) 0.021(3) -0.012(3) -0.008(3) 0.007(3)
C16 0.031(4) 0.034(4) 0.017(3) -0.004(3) -0.004(3) -0.003(3)
C13 0.030(4) 0.036(4) 0.031(4) -0.001(3) -0.003(3) 0.019(4)
C18 0.027(4) 0.030(4) 0.027(4) 0.008(3) 0.006(3) -0.010(3)
C17 0.028(4) 0.041(5) 0.019(3) -0.003(3) -0.004(3) -0.015(4)
C11 0.054(5) 0.048(5) 0.042(5) -0.015(4) -0.010(4) 0.036(5)
C8 0.015(3) 0.038(4) 0.024(3) 0.000(3) 0.008(3) 0.005(3)
C12 0.054(5) 0.041(5) 0.036(4) -0.006(4) -0.010(4) 0.030(4)
C25 0.039(4) 0.020(4) 0.011(3) -0.006(3) -0.002(3) 0.013(3)
C22 0.032(4) 0.020(4) 0.016(3) 0.002(3) 0.001(3) 0.009(3)
C20 0.021(3) 0.019(3) 0.015(3) 0.000(2) 0.000(3) 0.002(3)
C21 0.019(3) 0.026(4) 0.020(3) -0.002(3) 0.008(3) 0.001(3)
C24 0.042(5) 0.028(4) 0.013(3) 0.003(3) 0.009(3) 0.018(3)
C23 0.031(4) 0.026(4) 0.016(3) 0.009(3) 0.007(3) 0.012(3)
C26 0.023(4) 0.018(4) 0.023(3) -0.003(3) -0.003(3) 0.003(3)
C32 0.023(4) 0.024(4) 0.027(3) 0.003(3) 0.006(3) 0.006(3)
C27 0.019(3) 0.029(4) 0.024(3) 0.006(3) 0.007(3) 0.011(3)
C29 0.024(4) 0.054(5) 0.021(3) 0.013(3) 0.000(3) 0.013(4)
C28 0.027(4) 0.014(3) 0.022(3) 0.000(3) 0.005(3) 0.003(3)
C31 0.021(4) 0.037(4) 0.028(4) 0.010(3) 0.008(3) 0.004(3)
C30 0.038(5) 0.056(5) 0.027(4) 0.025(4) 0.010(3) 0.014(4)
C51 0.026(4) 0.012(3) 0.020(3) 0.000(3) 0.003(3) 0.006(3)
C50 0.030(4) 0.017(3) 0.021(3) 0.003(3) 0.002(3) 0.007(3)
C33 0.016(3) 0.019(3) 0.013(3) 0.004(2) 0.000(2) -0.001(3)
C37 0.020(3) 0.029(4) 0.014(3) 0.006(3) 0.002(3) 0.005(3)
C41 0.020(4) 0.031(4) 0.022(3) -0.002(3) -0.007(3) 0.007(3)
C38 0.013(3) 0.019(3) 0.018(3) 0.003(3) -0.002(2) -0.002(3)
C36 0.028(4) 0.025(4) 0.018(3) -0.002(3) 0.005(3) 0.011(3)
C34 0.023(4) 0.017(3) 0.016(3) 0.000(2) 0.002(3) 0.006(3)
C49 0.025(4) 0.032(4) 0.015(3) 0.007(3) 0.001(3) 0.015(3)
C40 0.035(4) 0.027(4) 0.025(3) 0.001(3) -0.001(3) 0.017(3)
C35 0.029(4) 0.020(3) 0.014(3) -0.002(3) -0.006(3) 0.006(3)
C48 0.032(4) 0.016(3) 0.016(3) 0.007(2) 0.010(3) 0.010(3)
C39 0.030(4) 0.014(3) 0.018(3) -0.003(3) -0.003(3) 0.006(3)
C43 0.030(4) 0.083(7) 0.017(4) 0.007(4) 0.004(3) -0.003(5)
C42 0.027(4) 0.050(5) 0.023(4) -0.011(3) 0.000(3) 0.012(4)
C47 0.019(3) 0.018(3) 0.012(3) 0.000(2) 0.001(2) 0.003(3)
C45 0.012(3) 0.037(4) 0.023(3) 0.013(3) -0.005(3) -0.004(3)
C46 0.031(4) 0.025(4) 0.020(3) 0.007(3) -0.004(3) 0.001(3)
C44 0.024(4) 0.060(6) 0.026(4) 0.020(4) -0.008(3) -0.021(4)
C52 0.022(3) 0.021(4) 0.014(3) 0.006(3) 0.001(3) 0.005(3)
C58 0.014(3) 0.024(4) 0.026(3) -0.002(3) 0.000(3) 0.000(3)
C64 0.025(4) 0.016(4) 0.025(3) 0.002(3) 0.006(3) -0.005(3)
C63 0.037(4) 0.012(4) 0.034(4) 0.004(3) 0.008(3) -0.008(3)
C62 0.032(4) 0.023(4) 0.031(4) -0.002(3) 0.006(3) -0.005(3)
C54 0.014(3) 0.015(3) 0.027(3) -0.005(3) -0.006(3) -0.001(3)
C61 0.029(4) 0.028(4) 0.020(3) -0.009(3) -0.006(3) -0.005(3)
C60 0.007(3) 0.030(4) 0.018(3) 0.002(3) 0.001(2) 0.004(3)
C53 0.020(3) 0.020(4) 0.027(3) 0.007(3) 0.003(3) 0.003(3)
C56 0.025(4) 0.030(4) 0.043(4) -0.005(3) -0.003(3) 0.011(3)
C57 0.015(4) 0.028(4) 0.040(4) -0.003(3) -0.004(3) 0.007(3)
C59 0.020(4) 0.025(4) 0.014(3) 0.000(3) -0.002(3) 0.000(3)
C55 0.023(4) 0.023(4) 0.031(4) 0.006(3) -0.007(3) 0.006(3)
O3 0.023(2) 0.025(3) 0.022(2) -0.0036(19) -0.0032(19) 0.007(2)
O6 0.021(3) 0.023(3) 0.044(3) -0.011(2) -0.004(2) 0.006(2)
O4 0.054(3) 0.035(3) 0.018(2) 0.003(2) 0.011(2) 0.024(3)
O5 0.026(3) 0.050(3) 0.015(2) 0.009(2) 0.0019(19) 0.015(2)
C90 0.052(7) 0.070(8) 0.050(7) 0.009(6) 0.012(6) 0.016(6)
C91 0.083(10) 0.103(11) 0.111(11) 0.000(9) -0.003(8) 0.048(9)

loop_
_atom_type_symbol
_atom_type_description
_atom_type_scat_dispersion_real
_atom_type_scat_dispersion_imag
_atom_type_scat_source
N N 0.0061 0.0033 'International Tables Vol C Tables 4.2.6.8 and 6.1.1.4'
H H 0.0000 0.0000 'International Tables Vol C Tables 4.2.6.8 and 6.1.1.4'
F F 0.0171 0.0103 'International Tables Vol C Tables 4.2.6.8 and 6.1.1.4'
P P 0.1023 0.0942 'International Tables Vol C Tables 4.2.6.8 and 6.1.1.4'
Cl Cl 0.1484 0.1585 'International Tables Vol C Tables 4.2.6.8 and 6.1.1.4'
Co Co 0.3494 0.9721 'International Tables Vol C Tables 4.2.6.8 and 6.1.1.4'
O O 0.0106 0.0060 'International Tables Vol C Tables 4.2.6.8 and 6.1.1.4'
C C 0.0033 0.0016 'International Tables Vol C Tables 4.2.6.8 and 6.1.1.4'

loop_
_geom_angle_atom_site_label_1
_geom_angle_atom_site_label_2
_geom_angle_atom_site_label_3
_geom_angle
O1 Co1 N3 91.38(18)
O1 Co1 O3 88.66(17)
N3 Co1 O3 173.04(18)
O1 Co1 N2 165.3(2)
N3 Co1 N2 94.4(2)
O3 Co1 N2 83.94(19)
O1 Co1 N1 91.28(17)
N3 Co1 N1 78.62(19)
O3 Co1 N1 94.42(18)
N2 Co1 N1 76.7(2)
O1 Co1 Cl3 99.76(12)
N3 Co1 Cl3 95.63(14)
O3 Co1 Cl3 91.21(12)
N2 Co1 Cl3 93.11(15)
N1 Co1 Cl3 167.72(15)
N6 Co2 O1 89.92(18)
N6 Co2 N4 80.4(2)
O1 Co2 N4 89.88(17)
N6 Co2 N5 97.87(19)
O1 Co2 N5 161.83(19)
N4 Co2 N5 75.39(19)
N6 Co2 O4 173.3(2)
O1 Co2 O4 89.37(16)
N4 Co2 O4 92.94(19)
N5 Co2 O4 80.97(18)
N6 Co2 Cl4 96.74(16)
O1 Co2 Cl4 101.58(13)
N4 Co2 Cl4 168.22(14)
N5 Co2 Cl4 93.81(15)
O4 Co2 Cl4 89.94(15)
N8 Co3 O2 88.93(17)
N8 Co3 O5 169.2(2)
O2 Co3 O5 85.83(16)
N8 Co3 N7 80.2(2)
O2 Co3 N7 90.05(17)
O5 Co3 N7 90.36(19)
N8 Co3 N9 99.44(19)
O2 Co3 N9 162.15(18)
O5 Co3 N9 83.19(17)
N7 Co3 N9 76.02(19)
N8 Co3 Cl5 96.31(16)
O2 Co3 Cl5 103.31(12)
O5 Co3 Cl5 94.03(14)
N7 Co3 Cl5 166.19(15)
N9 Co3 Cl5 91.49(14)
N12 Co4 O6 171.17(19)
N12 Co4 O2 91.01(18)
O6 Co4 O2 85.73(17)
N12 Co4 N10 79.59(19)
O6 Co4 N10 92.26(19)
O2 Co4 N10 91.12(17)
N12 Co4 N11 99.4(2)
O6 Co4 N11 81.71(19)
O2 Co4 N11 161.58(18)
N10 Co4 N11 76.04(19)
N12 Co4 Cl6 94.13(14)
O6 Co4 Cl6 94.50(15)
O2 Co4 Cl6 99.59(11)
N10 Co4 Cl6 167.73(14)
N11 Co4 Cl6 94.80(15)
C53 N10 C59 109.6(5)
C53 N10 C52 110.3(5)
C59 N10 C52 111.5(5)
C53 N10 Co4 106.9(4)
C59 N10 Co4 107.9(4)
C52 N10 Co4 110.6(3)
C33 O2 Co3 113.2(3)
C33 O2 Co4 113.1(3)
Co3 O2 Co4 133.65(19)
F3 P1 F2 91.5(4)
F3 P1 F4 89.0(3)
F2 P1 F4 179.4(3)
F3 P1 F6 90.4(2)
F2 P1 F6 91.1(3)
F4 P1 F6 89.3(2)
F3 P1 F1 177.5(3)
F2 P1 F1 90.3(4)
F4 P1 F1 89.1(3)
F6 P1 F1 91.2(2)
F3 P1 F5 90.1(2)
F2 P1 F5 89.2(2)
F4 P1 F5 90.4(2)
F6 P1 F5 179.4(2)
F1 P1 F5 88.3(2)
F10 P2 F9 91.3(4)
F10 P2 F7 90.2(4)
F9 P2 F7 178.3(4)
F10 P2 F12 92.1(3)
F9 P2 F12 89.7(3)
F7 P2 F12 91.0(3)
F10 P2 F11 89.0(3)
F9 P2 F11 91.0(3)
F7 P2 F11 88.2(3)
F12 P2 F11 178.7(3)
F10 P2 F8 178.7(3)
F9 P2 F8 89.5(3)
F7 P2 F8 89.0(3)
F12 P2 F8 88.9(3)
F11 P2 F8 90.0(3)
C1 O1 Co1 113.0(3)
C1 O1 Co2 112.9(3)
Co1 O1 Co2 134.2(2)
C19 N3 C15 117.5(5)
C19 N3 Co1 125.0(4)
C15 N3 Co1 116.6(4)
C7 N1 C8 112.7(5)
C7 N1 C14 110.9(5)
C8 N1 C14 110.0(5)
C7 N1 Co1 109.5(3)
C8 N1 Co1 103.9(4)
C14 N1 Co1 109.5(4)
C13 N2 C9 119.7(6)
C13 N2 Co1 126.4(5)
C9 N2 Co1 113.3(4)
C28 N6 C32 118.7(5)
C28 N6 Co2 115.9(4)
C32 N6 Co2 124.8(4)
C27 N4 C21 110.5(5)
C27 N4 C20 111.1(5)
C21 N4 C20 109.5(5)
C27 N4 Co2 108.0(4)
C21 N4 Co2 107.0(4)
C20 N4 Co2 110.6(4)
C26 N5 C22 118.8(5)
C26 N5 Co2 126.6(4)
C22 N5 Co2 114.5(4)
C60 N12 C64 117.3(5)
C60 N12 Co4 115.7(4)
C64 N12 Co4 125.7(4)
C54 N11 C58 118.6(6)
C54 N11 Co4 113.8(4)
C58 N11 Co4 127.1(5)
C45 N8 C41 119.6(6)
C45 N8 Co3 124.2(5)
C41 N8 Co3 115.0(4)
C40 N7 C39 111.0(5)
C40 N7 C46 110.0(5)
C39 N7 C46 110.3(5)
C40 N7 Co3 107.4(4)
C39 N7 Co3 111.4(4)
C46 N7 Co3 106.5(4)
C51 N9 C47 118.1(5)
C51 N9 Co3 127.5(4)
C47 N9 Co3 113.7(4)
C4 C3 C2 120.8(6)
C5 C6 C1 120.3(6)
C5 C6 C20 119.7(5)
C1 C6 C20 119.9(5)
C1 C2 C3 119.0(6)
C1 C2 C7 119.5(5)
C3 C2 C7 121.4(5)
C3 C4 C5 120.6(6)
C3 C4 Cl1 120.8(5)
C5 C4 Cl1 118.6(5)
O1 C1 C6 120.1(5)
O1 C1 C2 120.6(5)
C6 C1 C2 119.3(5)
C4 C5 C6 119.9(6)
N1 C7 C2 109.8(5)
C11 C10 C9 119.1(7)
N3 C15 C16 121.9(6)
N3 C15 C14 116.0(5)
C16 C15 C14 121.9(6)
N1 C14 C15 112.2(5)
N3 C19 C18 123.6(6)
N2 C9 C10 120.5(7)
N2 C9 C8 115.6(5)
C10 C9 C8 123.9(6)
C17 C16 C15 119.7(6)
N2 C13 C12 123.2(7)
C19 C18 C17 119.2(6)
C16 C17 C18 118.0(6)
C10 C11 C12 119.5(7)
N1 C8 C9 108.1(5)
C11 C12 C13 118.0(8)
C24 C25 C26 118.4(6)
N5 C22 C23 122.3(6)
N5 C22 C21 116.0(5)
C23 C22 C21 121.7(6)
C6 C20 N4 109.5(5)
N4 C21 C22 109.5(5)
C25 C24 C23 119.9(6)
C22 C23 C24 118.3(6)
N5 C26 C25 122.2(6)
N6 C32 C31 122.3(6)
N4 C27 C28 113.1(5)
C30 C29 C28 118.8(6)
N6 C28 C29 121.7(6)
N6 C28 C27 116.1(5)
C29 C28 C27 122.1(6)
C32 C31 C30 119.2(6)
C29 C30 C31 119.3(6)
N9 C51 C50 123.2(6)
C49 C50 C51 117.8(6)
O2 C33 C38 120.3(5)
O2 C33 C34 120.0(5)
C38 C33 C34 119.6(5)
C36 C37 C38 119.0(6)
N8 C41 C42 121.0(7)
N8 C41 C40 115.2(6)
C42 C41 C40 123.8(6)
C33 C38 C37 120.2(6)
C33 C38 C52 120.3(5)
C37 C38 C52 119.5(5)
C37 C36 C35 122.0(6)
C37 C36 Cl2 119.1(5)
C35 C36 Cl2 118.9(5)
C33 C34 C35 119.7(5)
C33 C34 C39 120.2(5)
C35 C34 C39 119.9(5)
C48 C49 C50 120.5(6)
N7 C40 C41 112.9(5)
C36 C35 C34 119.5(6)
C49 C48 C47 118.5(6)
C34 C39 N7 111.2(5)
C42 C43 C44 119.6(7)
C43 C42 C41 119.7(7)
N9 C47 C48 121.9(6)
N9 C47 C46 115.9(5)
C48 C47 C46 122.2(6)
N8 C45 C44 120.7(7)
N7 C46 C47 110.3(5)
C43 C44 C45 119.4(7)
N10 C52 C38 110.7(5)
N11 C58 C57 122.2(7)
N12 C64 C63 122.9(6)
C64 C63 C62 119.4(6)
C61 C62 C63 118.8(6)
N11 C54 C55 122.3(6)
N11 C54 C53 116.3(5)
C55 C54 C53 121.4(6)
C62 C61 C60 118.8(6)
N12 C60 C61 122.7(6)
N12 C60 C59 114.9(5)
C61 C60 C59 122.2(6)
N10 C53 C54 109.5(5)
C55 C56 C57 118.6(7)
C58 C57 C56 119.7(7)
N10 C59 C60 111.8(5)
C56 C55 C54 118.5(7)

loop_
_geom_bond_atom_site_label_1
_geom_bond_atom_site_label_2
_geom_bond_distance
Co1 O1 2.087(4)
Co1 N3 2.130(5)
Co1 O3 2.148(4)
Co1 N2 2.162(6)
Co1 N1 2.187(5)
Co1 Cl3 2.4298(16)
Co2 N6 2.085(5)
Co2 O1 2.130(4)
Co2 N4 2.171(5)
Co2 N5 2.178(5)
Co2 O4 2.178(5)
Co2 Cl4 2.3700(18)
Cl1 C4 1.742(6)
Co3 N8 2.105(5)
Co3 O2 2.119(4)
Co3 O5 2.157(4)
Co3 N7 2.165(5)
Co3 N9 2.177(5)
Co3 Cl5 2.3804(18)
Co4 N12 2.116(5)
Co4 O6 2.105(5)
Co4 O2 2.135(4)
Co4 N10 2.169(5)
Co4 N11 2.170(5)
Co4 Cl6 2.4030(17)
N10 C53 1.483(8)
N10 C59 1.487(8)
N10 C52 1.490(8)
O2 C33 1.355(7)
P1 F3 1.578(5)
P1 F2 1.579(5)
P1 F4 1.582(4)
P1 F6 1.596(4)
P1 F1 1.597(5)
P1 F5 1.601(4)
P2 F10 1.575(5)
P2 F9 1.576(5)
P2 F7 1.581(5)
P2 F12 1.592(4)
P2 F11 1.595(4)
P2 F8 1.596(5)
Cl2 C36 1.753(6)
O1 C1 1.357(7)
N3 C19 1.336(8)
N3 C15 1.348(8)
N1 C7 1.483(8)
N1 C8 1.490(8)
N1 C14 1.496(8)
N2 C13 1.311(9)
N2 C9 1.350(9)
N6 C28 1.340(8)
N6 C32 1.357(8)
N4 C27 1.474(8)
N4 C21 1.487(7)
N4 C20 1.507(8)
N5 C26 1.335(8)
N5 C22 1.337(8)
N12 C60 1.350(8)
N12 C64 1.347(8)
N11 C54 1.344(8)
N11 C58 1.342(8)
N8 C45 1.346(8)
N8 C41 1.357(9)
N7 C40 1.474(8)
N7 C39 1.488(8)
N7 C46 1.494(8)
N9 C51 1.341(8)
N9 C47 1.348(8)
C3 C4 1.371(9)
C3 C2 1.403(8)
C6 C5 1.393(8)
C6 C1 1.401(9)
C6 C20 1.487(8)
C2 C1 1.413(8)
C2 C7 1.499(9)
C4 C5 1.386(9)
C10 C11 1.378(11)
C10 C9 1.405(9)
C15 C16 1.384(9)
C15 C14 1.500(9)
C19 C18 1.350(9)
C9 C8 1.503(10)
C16 C17 1.365(10)
C13 C12 1.390(10)
C18 C17 1.395(9)
C11 C12 1.382(12)
C25 C24 1.355(10)
C25 C26 1.404(9)
C22 C23 1.386(9)
C22 C21 1.494(9)
C24 C23 1.396(9)
C32 C31 1.361(9)
C27 C28 1.511(9)
C29 C30 1.375(10)
C29 C28 1.395(9)
C31 C30 1.386(10)
C51 C50 1.377(9)
C50 C49 1.369(9)
C33 C38 1.398(8)
C33 C34 1.401(9)
C37 C36 1.371(9)
C37 C38 1.411(8)
C41 C42 1.387(9)
C41 C40 1.508(10)
C38 C52 1.519(9)
C36 C35 1.380(9)
C34 C35 1.403(8)
C34 C39 1.492(8)
C49 C48 1.375(9)
C48 C47 1.381(8)
C43 C42 1.367(11)
C43 C44 1.375(13)
C47 C46 1.506(9)
C45 C44 1.401(10)
C58 C57 1.374(9)
C64 C63 1.376(9)
C63 C62 1.383(10)
C62 C61 1.377(10)
C54 C55 1.390(9)
C54 C53 1.514(9)
C61 C60 1.394(9)
C60 C59 1.515(9)
C56 C55 1.396(10)
C56 C57 1.380(10)
